data_2004299
loop_
_publ_author_name
'Blake, A. J.'
'Radek, C.'
'Schr\"oder, M.'

_publ_section_title
;
 Redetermination of the Structures of
 1,4,7-Trioxa-10,13-dithiacyclopentadecane and
 1,4,7,10-Tetraoxa-13,16-dithiacyclooctadecane
;
_journal_issue 12
_journal_name_full 'Acta Crystallographica Section C'
_journal_page_first 2668
_journal_page_last 2671
_journal_paper_doi 10.1107/S0108270195008079
_journal_volume 51
_journal_year 1995
_chemical_formula_structural 'C12 H24 O4 S2'
_chemical_formula_sum 'C12 H24 O4 S2'
_chemical_formula_weight 296.43
_chemical_melting_point 328.0(10)
_chemical_name_common '[18]aneS2O4'
_chemical_name_systematic
;
1,4,7,10-Tetraoxa-13,16-dithiacyclooctadecane
;
_space_group_IT_number 15
_symmetry_cell_setting monoclinic
_symmetry_space_group_name_Hall '-C 2yc'
_symmetry_space_group_name_H-M 'C 1 2/c 1'
_audit_creation_method SHELXL
_cell_angle_alpha 90.00
_cell_angle_beta 124.351(4)
_cell_angle_gamma 90.00
_cell_formula_units_Z 4
_cell_length_a 15.9074(12)
_cell_length_b 9.5181(8)
_cell_length_c 12.5255(10)
_cell_measurement_reflns_used 70
_cell_measurement_temperature 295(2)
_cell_measurement_theta_max 16
_cell_measurement_theta_min 15
_cell_volume 1565.7(2)
_computing_cell_refinement 'Stoe DIF4 (Stoe & Cie, 1990a)'
_computing_data_collection 'Stoe DIF4 (Stoe & Cie, 1990a)'
_computing_data_reduction 'Stoe REDU4 (Stoe & Cie, 1990b)'
_computing_molecular_graphics 'SHELXTL/PC (Sheldrick, 1992)'
_computing_publication_material 'SHELXL-93 (Sheldrick, 1993)'
_computing_structure_refinement 'SHELXL-93 (Sheldrick, 1993)'
_computing_structure_solution 'SHELXS-86 (Sheldrick, 1990)'
_diffrn_ambient_temperature 295(2)
_diffrn_measurement_device 'Stoe Stadi-4 four circle diffractometer'
_diffrn_measurement_method '\w-2\q scans [width (0.90 + 0.35tan\q)\% in \w]'
_diffrn_radiation_monochromator graphite
_diffrn_radiation_source 'fine-focus sealed tube'
_diffrn_radiation_type MoK\a
_diffrn_radiation_wavelength 0.71073
_diffrn_reflns_av_R_equivalents 0.0000
_diffrn_reflns_av_sigmaI/netI 0.0136
_diffrn_reflns_limit_h_max 15
_diffrn_reflns_limit_h_min -18
_diffrn_reflns_limit_k_max 11
_diffrn_reflns_limit_k_min 0
_diffrn_reflns_limit_l_max 13
_diffrn_reflns_limit_l_min 0
_diffrn_reflns_number 1268
_diffrn_reflns_theta_max 24.99
_diffrn_reflns_theta_min 2.64
_diffrn_standards_decay_% <0.5
_diffrn_standards_interval_time 60
_diffrn_standards_number 3
_exptl_absorpt_coefficient_mu 0.344
_exptl_absorpt_correction_type none
_exptl_crystal_colour Colourless
_exptl_crystal_density_diffrn 1.258
_exptl_crystal_density_meas ?
_exptl_crystal_description Column
_exptl_crystal_F_000 640
_exptl_crystal_size_max 0.66
_exptl_crystal_size_mid 0.47
_exptl_crystal_size_min 0.39
_refine_diff_density_max 0.225
_refine_diff_density_min -0.300
_refine_ls_extinction_coef 0.029(3)
_refine_ls_extinction_method 'SHELXL93 (Sheldrick, 1993)'
_refine_ls_goodness_of_fit_all 1.030
_refine_ls_goodness_of_fit_obs 1.060
_refine_ls_hydrogen_treatment 'H atoms in fixed, calculated positions'
_refine_ls_matrix_type full
_refine_ls_number_parameters 84
_refine_ls_number_reflns 1266
_refine_ls_number_restraints 0
_refine_ls_restrained_S_all 1.055
_refine_ls_restrained_S_obs 1.060
_refine_ls_R_factor_all 0.0535
_refine_ls_R_factor_obs 0.0386
_refine_ls_shift/esd_max -0.003
_refine_ls_shift/esd_mean 0.001
_refine_ls_structure_factor_coef Fsqd
_refine_ls_weighting_details 'w = 1/[\s^2^(Fo^2^)+(0.072P)^2^+0.636P] where P=(Fo^2^+2Fc^2^)/3'
_refine_ls_weighting_scheme calc
_refine_ls_wR_factor_all 0.1194
_refine_ls_wR_factor_obs 0.1058
_reflns_number_observed 998
_reflns_number_total 1268
_reflns_observed_criterion >2sigma(I)
_cod_data_source_file na1189.cif
_cod_data_source_block 18s2o4
_cod_depositor_comments
;
The following automatic conversions were performed:
'_symmetry_cell_setting' value 'Monoclinic' changed to 'monoclinic'
according to '/home/saulius/struct/CIF-dictionaries/cif_core.dic'
dictionary named 'cif_core.dic' version 2.4.1 from 2010-06-29.

Automatic conversion script
Id: cif_fix_enum 1527 2010-12-29 10:47:43Z saulius 

The following automatic conversions were performed:

'_chemical_melting_point' value '327-329K' was changed to '328.0(10)'
- the average value was taken and precision was
estimated.

'_symmetry_cell_setting' value 'Monoclinic' changed to
'monoclinic' according to
/home/saulius/struct/CIF-dictionaries/cif_core.dic dictionary named
'cif_core.dic' version 2.4.1 from 2010-06-29.

Automatic conversion script
Id: cif_fix_values 1715 2011-07-08 13:25:40Z adriana 

The following automatic conversions were performed:

'_exptl_crystal_density_meas' value 'not measured' was changed to '?'
- the value is perceived as not measured.

Automatic conversion script
Id: cif_fix_values 3008 2015-01-20 13:52:24Z robertas 

The following automatic conversions were performed:

'_refine_ls_weighting_scheme' value 'calc w =
1/[\s^2^(Fo^2^)+(0.072P)^2^+0.636P] where P=(Fo^2^+2Fc^2^)/3' was
changed to 'calc'. New tag '_refine_ls_weighting_details' was
created. The value of the new tag was set to 'w =
1/[\s^2^(Fo^2^)+(0.072P)^2^+0.636P] where P=(Fo^2^+2Fc^2^)/3'.

Automatic conversion script
Id: cif_fix_values 3143 2015-03-26 13:38:13Z robertas 
;
_cod_original_sg_symbol_H-M 'C 2/c'
_cod_database_code 2004299
_cod_database_fobs_code 2004299

loop_
_symmetry_equiv_pos_as_xyz
'x, y, z'
'-x, y, -z+1/2'
'x+1/2, y+1/2, z'
'-x+1/2, y+1/2, -z+1/2'
'-x, -y, -z'
'x, -y, z-1/2'
'-x+1/2, -y+1/2, -z'
'x+1/2, -y+1/2, z-1/2'

loop_
_atom_site_aniso_label
_atom_site_aniso_U_11
_atom_site_aniso_U_22
_atom_site_aniso_U_33
_atom_site_aniso_U_12
_atom_site_aniso_U_13
_atom_site_aniso_U_23
C3 0.0523(11) 0.0665(13) 0.0474(12) 0.0065(9) 0.0283(9) 0.0040(9)
S4 0.0594(4) 0.0830(5) 0.0734(5) -0.0188(3) 0.0346(3) 0.0071(3)
C5 0.0552(12) 0.0640(14) 0.070(2) -0.0124(10) 0.0300(11) -0.0183(11)
C6 0.0503(11) 0.091(2) 0.0479(12) -0.0099(11) 0.0230(10) -0.0117(11)
O7 0.0487(8) 0.0682(9) 0.0512(8) 0.0026(6) 0.0231(7) 0.0041(6)
C8 0.0710(15) 0.085(2) 0.0451(12) 0.0236(12) 0.0324(11) 0.0159(11)
C9 0.084(2) 0.0658(14) 0.0653(14) 0.0181(12) 0.0507(13) 0.0208(11)
O10 0.0643(9) 0.0603(9) 0.0587(9) 0.0002(6) 0.0393(7) 0.0051(6)
C11 0.0755(15) 0.0518(12) 0.082(2) 0.0004(10) 0.0436(13) 0.0105(10)

loop_
_atom_site_label
_atom_site_occupancy
_atom_site_fract_x
_atom_site_fract_y
_atom_site_fract_z
_atom_site_U_iso_or_equiv
_atom_site_thermal_displace_type
_atom_site_calc_flag
_atom_site_refinement_flags
_atom_site_type_symbol
C3 1 .05320(14) -.0089(2) .2652(2) .0553(6) Uani d . C
H3A 1 .04477(14) -.0088(2) .1725(2) .082(2) Uiso d R H
H3B 1 .09221(14) -0.1046(2) .3180(2) .082(2) Uiso d R H
S4 1 .13222(4) .13847(7) .35757(6) .0736(3) Uani d . S
C5 1 .1373(2) .1318(2) .5053(2) .0658(7) Uani d . C
H5A 1 .1702(2) .2167(2) .5544(2) .082(2) Uiso calc R H
H5B 1 .0681(2) .1319(2) .4829(2) .082(2) Uiso calc R H
C6 1 .1919(2) .0083(3) .5902(2) .0657(6) Uani d . C
H6A 1 .2544(2) -.0084(3) .5958(2) .082(2) Uiso calc R H
H6B 1 .2092(2) .0262(3) .6767(2) .082(2) Uiso calc R H
O7 1 .12773(10) -0.11056(15) .53706(13) .0588(4) Uani d . O
C8 1 .1783(2) -0.2391(3) .5921(2) .0673(7) Uani d . C
H8A 1 .2014(2) -0.2433(3) .6822(2) .082(2) Uiso calc R H
H8B 1 .2372(2) -0.2469(3) .5881(2) .082(2) Uiso calc R H
C9 1 .1064(2) -0.3562(2) .5191(2) .0672(6) Uani d . C
H9A 1 .1375(2) -0.4449(2) .5613(2) .082(2) Uiso calc R H
H9B 1 .0451(2) -0.3440(2) .5174(2) .082(2) Uiso calc R H
O10 1 .08108(12) -0.35828(14) .39102(14) .0586(4) Uani d . O
C11 1 .0111(2) -0.4675(2) .3161(2) .0700(7) Uani d . C
H11A 1 .0429(2) -0.5683(2) .3634(2) .082(2) Uiso d R H
H11B 1 -.0598(2) -0.4487(2) .3080(2) .082(2) Uiso d R H

loop_
_atom_type_symbol
_atom_type_description
_atom_type_scat_dispersion_real
_atom_type_scat_dispersion_imag
_atom_type_scat_source
C C 0.0033 0.0016 'International Tables Vol C Tables 4.2.6.8 and 6.1.1.4'
H H 0.0000 0.0000 'International Tables Vol C Tables 4.2.6.8 and 6.1.1.4'
O O 0.0106 0.0060 'International Tables Vol C Tables 4.2.6.8 and 6.1.1.4'
S S 0.1246 0.1234 'International Tables Vol C Tables 4.2.6.8 and 6.1.1.4'

loop_
_geom_angle_atom_site_label_1
_geom_angle_atom_site_label_2
_geom_angle_atom_site_label_3
_geom_angle_site_symmetry_1
_geom_angle_site_symmetry_3
_geom_angle
_geom_angle_publ_flag
C3 C3 S4 2 . 115.97(11) y
C3 S4 C5 . . 104.02(9) y
C6 C5 S4 . . 115.4(2) y
O7 C6 C5 . . 108.7(2) y
C8 O7 C6 . . 113.8(2) y
O7 C8 C9 . . 108.7(2) y
O10 C9 C8 . . 109.6(2) y
C9 O10 C11 . . 112.0(2) y
O10 C11 C11 . 2 110.0(2) y

loop_
_geom_bond_atom_site_label_1
_geom_bond_atom_site_label_2
_geom_bond_site_symmetry_2
_geom_bond_distance
_geom_bond_publ_flag
C3 C3 2 1.511(4) y
C3 S4 . 1.802(2) y
S4 C5 . 1.807(3) y
C5 C6 . 1.492(3) y
C6 O7 . 1.413(3) y
O7 C8 . 1.412(3) y
C8 C9 . 1.486(4) y
C9 O10 . 1.416(3) y
O10 C11 . 1.422(3) y
C11 C11 2 1.484(5) y

loop_
_geom_torsion_atom_site_label_1
_geom_torsion_atom_site_label_2
_geom_torsion_atom_site_label_3
_geom_torsion_atom_site_label_4
_geom_torsion_site_symmetry_1
_geom_torsion_site_symmetry_2
_geom_torsion_site_symmetry_3
_geom_torsion_site_symmetry_4
_geom_torsion
_geom_torsion_publ_flag
S4 C3 C3 S4 2 2 . . 60.0(2) y
C3 C3 S4 C5 2 . . . 58.8(2) y
C3 S4 C5 C6 . . . . 66.8(2) y
S4 C5 C6 O7 . . . . -76.8(2) y
C5 C6 O7 C8 . . . . 166.8(2) y
C6 O7 C8 C9 . . . . -173.7(2) y
O7 C8 C9 O10 . . . . 65.5(3) y
C8 C9 O10 C11 . . . . -179.2(2) y
C9 O10 C11 C11 . . . 2 -178.7(2) y
O10 C11 C11 O10 . . 2 2 -77.8(3) y
